data_4066502
loop_
_publ_author_name
'Wagler, J\"org'
'Heine, Thomas'
'Hill, Anthony F.'

_publ_section_title
;
 Poly(methimazolyl)silanes: Syntheses and Molecular Structures&#x2020;
;
_journal_issue 21
_journal_name_full Organometallics
_journal_page_first 5607
_journal_paper_doi 10.1021/om1004989
_journal_volume 29
_journal_year 2010
_chemical_formula_moiety '2(C20 H20 N4 S2 Si), C7 H8'
_chemical_formula_sum 'C47 H48 N8 S4 Si2'
_chemical_formula_weight 909.39
_chemical_name_systematic
;
 ?
;
_space_group_IT_number 2
_symmetry_cell_setting triclinic
_symmetry_space_group_name_Hall '-P 1'
_symmetry_space_group_name_H-M 'P -1'
_atom_sites_solution_hydrogens geom
_atom_sites_solution_primary direct
_atom_sites_solution_secondary difmap
_audit_creation_method SHELXL-97
_cell_angle_alpha 99.860(2)
_cell_angle_beta 97.9358(10)
_cell_angle_gamma 91.3119(10)
_cell_formula_units_Z 1
_cell_length_a 9.4659(2)
_cell_length_b 10.2307(3)
_cell_length_c 12.0804(3)
_cell_measurement_reflns_used 14372
_cell_measurement_temperature 200(2)
_cell_measurement_theta_max 29.131
_cell_measurement_theta_min 2.546
_cell_volume 1140.28(5)
_computing_cell_refinement DENZO-SMN
_computing_data_collection 'Nonius Collect'
_computing_data_reduction Scalepack
_computing_molecular_graphics 'ORTEP32 for windows (Farugia)'
_computing_publication_material 'Ciftab (Sheldrick, 1997)'
_computing_structure_refinement 'SHELXL-97 (Sheldrick, 1997)'
_computing_structure_solution 'SHELXS-97 (Sheldrick, 1990)'
_diffrn_ambient_temperature 200(2)
_diffrn_measured_fraction_theta_full 0.985
_diffrn_measured_fraction_theta_max 0.985
_diffrn_measurement_device_type 'Nonius Kappa CCD area detector'
_diffrn_measurement_method 'phi and omega scans'
_diffrn_radiation_monochromator graphite
_diffrn_radiation_source 'fine-focus sealed tube'
_diffrn_radiation_type MoK\a
_diffrn_radiation_wavelength 0.71073
_diffrn_reflns_av_R_equivalents 0.0444
_diffrn_reflns_av_sigmaI/netI 0.0363
_diffrn_reflns_limit_h_max 12
_diffrn_reflns_limit_h_min -12
_diffrn_reflns_limit_k_max 13
_diffrn_reflns_limit_k_min -13
_diffrn_reflns_limit_l_max 16
_diffrn_reflns_limit_l_min -16
_diffrn_reflns_number 25025
_diffrn_reflns_theta_full 28.50
_diffrn_reflns_theta_max 28.50
_diffrn_reflns_theta_min 2.88
_exptl_absorpt_coefficient_mu 0.305
_exptl_absorpt_correction_T_max 0.981
_exptl_absorpt_correction_T_min 0.910
_exptl_absorpt_correction_type multi-scan
_exptl_absorpt_process_details SORTAV
_exptl_crystal_colour colorless
_exptl_crystal_density_diffrn 1.324
_exptl_crystal_density_method 'not measured'
_exptl_crystal_description plate
_exptl_crystal_F_000 478
_exptl_crystal_size_max 0.41
_exptl_crystal_size_mid 0.20
_exptl_crystal_size_min 0.07
_refine_diff_density_max 0.487
_refine_diff_density_min -0.390
_refine_diff_density_rms 0.057
_refine_ls_extinction_method none
_refine_ls_goodness_of_fit_ref 1.053
_refine_ls_hydrogen_treatment constr
_refine_ls_matrix_type full
_refine_ls_number_parameters 272
_refine_ls_number_reflns 5702
_refine_ls_number_restraints 25
_refine_ls_restrained_S_all 1.053
_refine_ls_R_factor_all 0.0639
_refine_ls_R_factor_gt 0.0432
_refine_ls_shift/su_max 0.000
_refine_ls_shift/su_mean 0.000
_refine_ls_structure_factor_coef Fsqd
_refine_ls_weighting_details 'calc w=1/[\s^2^(Fo^2^)+(0.0579P)^2^+0.3270P] where P=(Fo^2^+2Fc^2^)/3'
_refine_ls_weighting_scheme calc
_refine_ls_wR_factor_gt 0.1077
_refine_ls_wR_factor_ref 0.1166
_reflns_number_gt 4380
_reflns_number_total 5702
_reflns_threshold_expression >2sigma(I)
_cod_data_source_file om1004989_si_002.cif
_cod_data_source_block Ph2Si(mt)2
_cod_original_sg_symbol_Hall -P1
_cod_original_sg_symbol_H-M P-1
_cod_database_code 4066502

loop_
_symmetry_equiv_pos_as_xyz
'x, y, z'
'-x, -y, -z'

loop_
_atom_site_label
_atom_site_type_symbol
_atom_site_fract_x
_atom_site_fract_y
_atom_site_fract_z
_atom_site_U_iso_or_equiv
_atom_site_adp_type
_atom_site_occupancy
_atom_site_symmetry_multiplicity
_atom_site_calc_flag
_atom_site_refinement_flags
_atom_site_disorder_assembly
_atom_site_disorder_group
S1 S 0.47686(5) 0.37944(5) 0.18296(4) 0.04053(13) Uani 1 1 d . . .
S2 S 0.86012(5) 0.29654(5) 0.37219(4) 0.04173(14) Uani 1 1 d . . .
Si1 Si 0.55706(5) 0.08983(4) 0.28847(4) 0.02725(12) Uani 1 1 d . B .
N1 N 0.60470(15) 0.13966(14) 0.16483(12) 0.0295(3) Uani 1 1 d . . .
N2 N 0.64801(16) 0.25888(15) 0.03823(13) 0.0350(3) Uani 1 1 d . . .
N3 N 0.59071(14) 0.22321(13) 0.40390(11) 0.0279(3) Uani 1 1 d . . .
N4A N 0.68832(16) 0.39358(14) 0.52724(12) 0.0323(3) Uani 0.52(3) 1 d P A 1
N4B N 0.68832(16) 0.39358(14) 0.52724(12) 0.0323(3) Uani 0.48(3) 1 d P A 2
C1 C 0.57746(18) 0.25848(17) 0.12881(14) 0.0303(3) Uani 1 1 d . B 1
C2 C 0.6486(2) 0.3676(2) -0.02548(17) 0.0452(5) Uani 1 1 d . B 1
H2A H 0.5501 0.3864 -0.0528 0.068 Uiso 1 1 d R B 1
H2B H 0.7001 0.3425 -0.0904 0.068 Uiso 1 1 d R B 1
H2C H 0.6960 0.4470 0.0239 0.068 Uiso 1 1 d R B 1
C3 C 0.7197(2) 0.1430(2) 0.01724(16) 0.0397(4) Uani 1 1 d . B 1
H3 H 0.7766 0.1196 -0.0414 0.048 Uiso 1 1 calc R B 1
C4 C 0.69428(19) 0.06974(19) 0.09471(15) 0.0362(4) Uani 1 1 d . B 1
H4 H 0.7306 -0.0149 0.1011 0.043 Uiso 1 1 calc R B 1
C5 C 0.71220(17) 0.30601(16) 0.43487(14) 0.0294(3) Uani 1 1 d . A 1
C6A C 0.7912(2) 0.4970(2) 0.59036(18) 0.0450(5) Uani 0.52(3) 1 d P A 1
H6A H 0.8682 0.4565 0.6338 0.068 Uiso 0.52(3) 1 d PR A 1
H6B H 0.7435 0.5592 0.6425 0.068 Uiso 0.52(3) 1 d PR A 1
H6C H 0.8313 0.5448 0.5372 0.068 Uiso 0.52(3) 1 d PR A 1
C6B C 0.7912(2) 0.4970(2) 0.59036(18) 0.0450(5) Uani 0.48(3) 1 d P A 2
H6D H 0.7896 0.5023 0.6719 0.068 Uiso 0.48(3) 1 d PR A 2
H6E H 0.7664 0.5825 0.5687 0.068 Uiso 0.48(3) 1 d PR A 2
H6F H 0.8871 0.4757 0.5729 0.068 Uiso 0.48(3) 1 d PR A 2
C7 C 0.55390(19) 0.36853(17) 0.55420(15) 0.0342(4) Uani 1 1 d . A 1
H7 H 0.5123 0.4166 0.6150 0.041 Uiso 1 1 calc R A 1
C8 C 0.49364(18) 0.26465(17) 0.47918(14) 0.0306(3) Uani 1 1 d . A 1
H8 H 0.4011 0.2255 0.4770 0.037 Uiso 1 1 calc R A 1
C9 C 0.66687(18) -0.05193(17) 0.31783(15) 0.0308(3) Uani 1 1 d . B 1
C10 C 0.77071(18) -0.04106(19) 0.41365(15) 0.0344(4) Uani 1 1 d . B 1
H10 H 0.7909 0.0425 0.4624 0.041 Uiso 1 1 calc R B 1
C11 C 0.8448(2) -0.1504(2) 0.43879(18) 0.0424(4) Uani 1 1 d . B 1
H11 H 0.9154 -0.1409 0.5040 0.051 Uiso 1 1 calc R B 1
C12 C 0.8161(2) -0.2729(2) 0.3694(2) 0.0480(5) Uani 1 1 d . B 1
H12 H 0.8669 -0.3475 0.3870 0.058 Uiso 1 1 calc R B 1
C13 C 0.7134(2) -0.2868(2) 0.2743(2) 0.0485(5) Uani 1 1 d . B 1
H13 H 0.6933 -0.3710 0.2266 0.058 Uiso 1 1 calc R B 1
C14 C 0.6398(2) -0.17721(19) 0.24861(18) 0.0408(4) Uani 1 1 d . B 1
H14 H 0.5699 -0.1874 0.1829 0.049 Uiso 1 1 calc R B 1
C15 C 0.36368(18) 0.03954(17) 0.27254(14) 0.0313(4) Uani 1 1 d . B 1
C16 C 0.3218(2) -0.07793(19) 0.30634(16) 0.0374(4) Uani 1 1 d . B 1
H16 H 0.3928 -0.1316 0.3365 0.045 Uiso 1 1 calc R B 1
C17 C 0.1794(2) -0.1176(2) 0.29682(18) 0.0456(5) Uani 1 1 d . B 1
H17 H 0.1538 -0.1984 0.3194 0.055 Uiso 1 1 calc R B 1
C18 C 0.0749(2) -0.0412(2) 0.25514(19) 0.0477(5) Uani 1 1 d . B 1
H18 H -0.0229 -0.0684 0.2496 0.057 Uiso 1 1 calc R B 1
C19 C 0.1121(2) 0.0754(2) 0.2213(2) 0.0502(5) Uani 1 1 d . B 1
H19 H 0.0400 0.1286 0.1922 0.060 Uiso 1 1 calc R B 1
C20 C 0.2557(2) 0.1152(2) 0.22983(19) 0.0427(4) Uani 1 1 d . B 1
H20 H 0.2802 0.1955 0.2060 0.051 Uiso 1 1 calc R B 1
C21 C 0.8860(6) 0.7433(6) 0.0248(5) 0.0671(10) Uani 0.50 1 d PDU C 1
H21A H 0.7867 0.7339 -0.0126 0.101 Uiso 0.50 1 d PR C 1
H21B H 0.9421 0.7980 -0.0140 0.101 Uiso 0.50 1 d PR C 1
H21C H 0.8894 0.7860 0.1043 0.101 Uiso 0.50 1 d PR C 1
C22 C 0.9461(11) 0.6102(10) 0.0199(8) 0.0671(10) Uani 0.50 1 d PD C 1
C23 C 0.9802(13) 0.5429(9) 0.1083(9) 0.0671(10) Uani 0.50 1 d PD C 1
H23 H 0.9682 0.5878 0.1818 0.080 Uiso 0.50 1 calc PR C 1
C24 C 1.0297(11) 0.4174(8) 0.1010(8) 0.0671(10) Uani 0.50 1 d PD C 1
H24 H 1.0470 0.3726 0.1638 0.080 Uiso 0.50 1 calc PR C 1
C25 C 1.0517(12) 0.3635(10) -0.0068(8) 0.0671(10) Uani 0.50 1 d PD C 1
H25 H 1.0893 0.2778 -0.0180 0.080 Uiso 0.50 1 calc PR C 1
C26 C 1.0233(12) 0.4242(9) -0.1000(9) 0.0671(10) Uani 0.50 1 d PD C 1
H26 H 1.0419 0.3817 -0.1725 0.080 Uiso 0.50 1 calc PR C 1
C27 C 0.9675(11) 0.5475(8) -0.0860(8) 0.0671(10) Uani 0.50 1 d PD C 1
H27 H 0.9436 0.5898 -0.1498 0.080 Uiso 0.50 1 calc PR C 1

loop_
_atom_site_aniso_label
_atom_site_aniso_U_11
_atom_site_aniso_U_22
_atom_site_aniso_U_33
_atom_site_aniso_U_23
_atom_site_aniso_U_13
_atom_site_aniso_U_12
S1 0.0461(3) 0.0311(2) 0.0482(3) 0.00891(19) 0.0167(2) 0.00788(19)
S2 0.0276(2) 0.0474(3) 0.0486(3) 0.0014(2) 0.01010(19) -0.00519(19)
Si1 0.0255(2) 0.0264(2) 0.0291(2) 0.00180(17) 0.00524(17) 0.00049(17)
N1 0.0301(7) 0.0287(7) 0.0295(7) 0.0024(6) 0.0068(6) 0.0039(6)
N2 0.0356(8) 0.0387(8) 0.0315(7) 0.0069(6) 0.0068(6) 0.0001(6)
N3 0.0261(7) 0.0277(7) 0.0297(7) 0.0022(5) 0.0066(5) 0.0002(5)
N4A 0.0343(8) 0.0272(7) 0.0333(7) 0.0027(6) 0.0016(6) -0.0006(6)
N4B 0.0343(8) 0.0272(7) 0.0333(7) 0.0027(6) 0.0016(6) -0.0006(6)
C1 0.0291(8) 0.0322(8) 0.0292(8) 0.0045(7) 0.0041(6) -0.0026(7)
C2 0.0525(12) 0.0450(11) 0.0405(10) 0.0140(9) 0.0091(9) -0.0057(9)
C3 0.0399(10) 0.0467(11) 0.0329(9) 0.0027(8) 0.0112(8) 0.0057(8)
C4 0.0367(9) 0.0391(10) 0.0333(9) 0.0028(7) 0.0103(7) 0.0092(8)
C5 0.0283(8) 0.0275(8) 0.0323(8) 0.0061(7) 0.0029(6) 0.0007(6)
C6A 0.0473(11) 0.0345(10) 0.0465(11) -0.0043(8) -0.0010(9) -0.0067(8)
C6B 0.0473(11) 0.0345(10) 0.0465(11) -0.0043(8) -0.0010(9) -0.0067(8)
C7 0.0407(10) 0.0306(9) 0.0328(9) 0.0038(7) 0.0118(7) 0.0039(7)
C8 0.0310(8) 0.0302(8) 0.0325(8) 0.0053(7) 0.0109(7) 0.0028(7)
C9 0.0277(8) 0.0311(8) 0.0351(9) 0.0065(7) 0.0090(7) 0.0020(6)
C10 0.0297(8) 0.0388(9) 0.0371(9) 0.0096(7) 0.0096(7) 0.0020(7)
C11 0.0339(9) 0.0544(12) 0.0457(11) 0.0222(9) 0.0118(8) 0.0093(8)
C12 0.0451(11) 0.0465(11) 0.0644(14) 0.0257(10) 0.0278(10) 0.0173(9)
C13 0.0517(12) 0.0305(10) 0.0655(14) 0.0028(9) 0.0229(11) 0.0045(8)
C14 0.0407(10) 0.0332(9) 0.0470(11) 0.0005(8) 0.0088(8) 0.0022(8)
C15 0.0285(8) 0.0321(8) 0.0318(8) -0.0003(7) 0.0073(6) -0.0015(7)
C16 0.0354(9) 0.0407(10) 0.0360(9) 0.0090(8) 0.0033(7) -0.0044(8)
C17 0.0410(11) 0.0519(12) 0.0449(11) 0.0122(9) 0.0077(9) -0.0125(9)
C18 0.0302(9) 0.0604(13) 0.0522(12) 0.0057(10) 0.0113(8) -0.0077(9)
C19 0.0293(9) 0.0538(12) 0.0689(14) 0.0122(11) 0.0092(9) 0.0076(9)
C20 0.0315(9) 0.0386(10) 0.0597(12) 0.0099(9) 0.0107(8) 0.0031(8)
C21 0.0546(9) 0.086(3) 0.0569(15) 0.0063(16) 0.0040(10) -0.0054(17)
C22 0.0546(9) 0.086(3) 0.0569(15) 0.0063(16) 0.0040(10) -0.0054(17)
C23 0.0546(9) 0.086(3) 0.0569(15) 0.0063(16) 0.0040(10) -0.0054(17)
C24 0.0546(9) 0.086(3) 0.0569(15) 0.0063(16) 0.0040(10) -0.0054(17)
C25 0.0546(9) 0.086(3) 0.0569(15) 0.0063(16) 0.0040(10) -0.0054(17)
C26 0.0546(9) 0.086(3) 0.0569(15) 0.0063(16) 0.0040(10) -0.0054(17)
C27 0.0546(9) 0.086(3) 0.0569(15) 0.0063(16) 0.0040(10) -0.0054(17)

loop_
_atom_type_symbol
_atom_type_description
_atom_type_scat_dispersion_real
_atom_type_scat_dispersion_imag
_atom_type_scat_source
C C 0.0033 0.0016 'International Tables Vol C Tables 4.2.6.8 and 6.1.1.4'
H H 0.0000 0.0000 'International Tables Vol C Tables 4.2.6.8 and 6.1.1.4'
N N 0.0061 0.0033 'International Tables Vol C Tables 4.2.6.8 and 6.1.1.4'
S S 0.1246 0.1234 'International Tables Vol C Tables 4.2.6.8 and 6.1.1.4'
Si Si 0.0817 0.0704 'International Tables Vol C Tables 4.2.6.8 and 6.1.1.4'

loop_
_geom_angle_atom_site_label_1
_geom_angle_atom_site_label_2
_geom_angle_atom_site_label_3
_geom_angle
C1 S1 Si1 53.40(6)
C5 S2 Si1 54.31(6)
N3 Si1 N1 109.75(7)
N3 Si1 C9 110.11(8)
N1 Si1 C9 107.84(7)
N3 Si1 C15 107.03(7)
N1 Si1 C15 112.33(7)
C9 Si1 C15 109.78(8)
N3 Si1 S2 51.80(4)
N1 Si1 S2 72.98(5)
C9 Si1 S2 88.61(5)
C15 Si1 S2 156.90(6)
N3 Si1 S1 72.77(5)
N1 Si1 S1 51.39(5)
C9 Si1 S1 156.07(5)
C15 Si1 S1 91.16(6)
S2 Si1 S1 74.545(16)
C1 N1 C4 108.20(14)
C1 N1 Si1 127.00(11)
C4 N1 Si1 124.32(13)
C1 N2 C3 110.16(15)
C1 N2 C2 124.25(16)
C3 N2 C2 125.59(16)
C5 N3 C8 108.24(13)
C5 N3 Si1 127.22(11)
C8 N3 Si1 124.52(11)
C5 N4A C7 110.31(14)
C5 N4A C6A 124.52(15)
C7 N4A C6A 125.15(15)
N2 C1 N1 106.12(15)
N2 C1 S1 125.94(14)
N1 C1 S1 127.93(13)
N2 C2 H2A 109.5
N2 C2 H2B 109.5
H2A C2 H2B 109.5
N2 C2 H2C 109.5
H2A C2 H2C 109.5
H2B C2 H2C 109.5
C4 C3 N2 107.43(16)
C4 C3 H3 126.3
N2 C3 H3 126.3
C3 C4 N1 108.09(17)
C3 C4 H4 126.0
N1 C4 H4 126.0
N4A C5 N3 105.89(14)
N4A C5 S2 127.44(13)
N3 C5 S2 126.66(13)
N4A C6A H6A 109.5
N4A C6A H6B 109.5
H6A C6A H6B 109.5
N4A C6A H6C 109.5
H6A C6A H6C 109.5
H6B C6A H6C 109.5
N4A C6A H6D 109.5
H6A C6A H6D 62.1
H6B C6A H6D 50.4
H6C C6A H6D 140.5
N4A C6A H6E 109.5
H6A C6A H6E 140.6
H6B C6A H6E 62.1
H6C C6A H6E 50.4
H6D C6A H6E 109.5
N4A C6A H6F 109.5
H6A C6A H6F 50.4
H6B C6A H6F 140.6
H6C C6A H6F 62.1
H6D C6A H6F 109.5
H6E C6A H6F 109.5
C8 C7 N4A 107.48(15)
C8 C7 H7 126.3
N4A C7 H7 126.3
C7 C8 N3 108.06(15)
C7 C8 H8 126.0
N3 C8 H8 126.0
C10 C9 C14 117.59(17)
C10 C9 Si1 121.76(14)
C14 C9 Si1 120.46(14)
C11 C10 C9 121.08(18)
C11 C10 H10 119.5
C9 C10 H10 119.5
C12 C11 C10 120.3(2)
C12 C11 H11 119.9
C10 C11 H11 119.9
C11 C12 C13 119.94(19)
C11 C12 H12 120.0
C13 C12 H12 120.0
C12 C13 C14 119.84(19)
C12 C13 H13 120.1
C14 C13 H13 120.1
C13 C14 C9 121.3(2)
C13 C14 H14 119.4
C9 C14 H14 119.4
C20 C15 C16 117.12(16)
C20 C15 Si1 123.03(14)
C16 C15 Si1 119.84(14)
C17 C16 C15 121.41(19)
C17 C16 H16 119.3
C15 C16 H16 119.3
C18 C17 C16 120.47(19)
C18 C17 H17 119.8
C16 C17 H17 119.8
C17 C18 C19 119.73(18)
C17 C18 H18 120.1
C19 C18 H18 120.1
C18 C19 C20 120.0(2)
C18 C19 H19 120.0
C20 C19 H19 120.0
C15 C20 C19 121.28(19)
C15 C20 H20 119.4
C19 C20 H20 119.4
C22 C21 H21A 109.5
C22 C21 H21B 109.5
H21A C21 H21B 109.5
C22 C21 H21C 109.5
H21A C21 H21C 109.5
H21B C21 H21C 109.5
C23 C22 C27 117.1(6)
C23 C22 C21 127.5(5)
C27 C22 C21 115.5(6)
C24 C23 C22 126.4(7)
C24 C23 H23 116.8
C22 C23 H23 116.8
C23 C24 C25 112.7(7)
C23 C24 H24 123.6
C25 C24 H24 123.6
C24 C25 C26 124.9(7)
C24 C25 H25 117.5
C26 C25 H25 117.5
C27 C26 C25 118.5(7)
C27 C26 H26 120.7
C25 C26 H26 120.7
C26 C27 C22 120.2(6)
C26 C27 H27 119.9
C22 C27 H27 119.9

loop_
_geom_bond_atom_site_label_1
_geom_bond_atom_site_label_2
_geom_bond_distance
S1 C1 1.6778(18)
S1 Si1 3.4798(7)
S2 C5 1.6785(17)
S2 Si1 3.4516(6)
Si1 N3 1.7645(14)
Si1 N1 1.7693(15)
Si1 C9 1.8582(18)
Si1 C15 1.8650(17)
N1 C1 1.378(2)
N1 C4 1.402(2)
N2 C1 1.359(2)
N2 C3 1.383(2)
N2 C2 1.457(2)
N3 C5 1.381(2)
N3 C8 1.403(2)
N4A C5 1.355(2)
N4A C7 1.385(2)
N4A C6A 1.456(2)
C2 H2A 0.9800
C2 H2B 0.9800
C2 H2C 0.9800
C3 C4 1.337(3)
C3 H3 0.9500
C4 H4 0.9500
C6A H6A 0.9800
C6A H6B 0.9800
C6A H6C 0.9800
C6A H6D 0.9800
C6A H6E 0.9800
C6A H6F 0.9800
C7 C8 1.333(2)
C7 H7 0.9500
C8 H8 0.9500
C9 C10 1.398(3)
C9 C14 1.402(2)
C10 C11 1.389(3)
C10 H10 0.9500
C11 C12 1.381(3)
C11 H11 0.9500
C12 C13 1.384(3)
C12 H12 0.9500
C13 C14 1.391(3)
C13 H13 0.9500
C14 H14 0.9500
C15 C20 1.392(3)
C15 C16 1.400(3)
C16 C17 1.383(3)
C16 H16 0.9500
C17 C18 1.370(3)
C17 H17 0.9500
C18 C19 1.379(3)
C18 H18 0.9500
C19 C20 1.395(3)
C19 H19 0.9500
C20 H20 0.9500
C21 C22 1.483(11)
C21 H21A 0.9800
C21 H21B 0.9800
C21 H21C 0.9800
C22 C23 1.372(3)
C22 C27 1.373(3)
C23 C24 1.370(3)
C23 H23 0.9500
C24 C25 1.370(3)
C24 H24 0.9500
C25 C26 1.374(3)
C25 H25 0.9500
C26 C27 1.372(3)
C26 H26 0.9500
C27 H27 0.9500

loop_
_geom_torsion_atom_site_label_1
_geom_torsion_atom_site_label_2
_geom_torsion_atom_site_label_3
_geom_torsion_atom_site_label_4
_geom_torsion
C5 S2 Si1 N3 -0.85(9)
C5 S2 Si1 N1 132.83(9)
C5 S2 Si1 C9 -118.03(9)
C5 S2 Si1 C15 25.65(17)
C5 S2 Si1 S1 79.16(7)
C1 S1 Si1 N3 131.41(9)
C1 S1 Si1 N1 -3.05(9)
C1 S1 Si1 C9 30.53(16)
C1 S1 Si1 C15 -121.10(9)
C1 S1 Si1 S2 77.29(7)
N3 Si1 N1 C1 -42.68(16)
C9 Si1 N1 C1 -162.63(14)
C15 Si1 N1 C1 76.27(15)
S2 Si1 N1 C1 -79.82(14)
S1 Si1 N1 C1 3.73(11)
N3 Si1 N1 C4 128.38(14)
C9 Si1 N1 C4 8.42(16)
C15 Si1 N1 C4 -112.68(15)
S2 Si1 N1 C4 91.23(14)
S1 Si1 N1 C4 174.78(17)
N1 Si1 N3 C5 -46.24(16)
C9 Si1 N3 C5 72.32(16)
C15 Si1 N3 C5 -168.40(14)
S2 Si1 N3 C5 1.05(12)
S1 Si1 N3 C5 -82.58(14)
N1 Si1 N3 C8 132.17(14)
C9 Si1 N3 C8 -109.27(14)
C15 Si1 N3 C8 10.01(16)
S2 Si1 N3 C8 179.46(16)
S1 Si1 N3 C8 95.83(14)
C3 N2 C1 N1 -0.39(19)
C2 N2 C1 N1 -179.50(16)
C3 N2 C1 S1 -179.83(14)
C2 N2 C1 S1 1.1(3)
C4 N1 C1 N2 0.66(18)
Si1 N1 C1 N2 172.88(11)
C4 N1 C1 S1 -179.92(13)
Si1 N1 C1 S1 -7.7(2)
Si1 S1 C1 N2 -176.80(19)
Si1 S1 C1 N1 3.88(12)
C1 N2 C3 C4 0.0(2)
C2 N2 C3 C4 179.06(17)
N2 C3 C4 N1 0.5(2)
C1 N1 C4 C3 -0.7(2)
Si1 N1 C4 C3 -173.18(13)
C7 N4A C5 N3 -0.67(19)
C6A N4A C5 N3 177.95(16)
C7 N4A C5 S2 -179.23(13)
C6A N4A C5 S2 -0.6(3)
C8 N3 C5 N4A 0.69(19)
Si1 N3 C5 N4A 179.31(12)
C8 N3 C5 S2 179.27(13)
Si1 N3 C5 S2 -2.1(2)
Si1 S2 C5 N4A 179.34(19)
Si1 S2 C5 N3 1.06(12)
C5 N4A C7 C8 0.4(2)
C6A N4A C7 C8 -178.22(18)
N4A C7 C8 N3 0.1(2)
C5 N3 C8 C7 -0.5(2)
Si1 N3 C8 C7 -179.13(13)
N3 Si1 C9 C10 -6.65(16)
N1 Si1 C9 C10 113.08(14)
C15 Si1 C9 C10 -124.25(14)
S2 Si1 C9 C10 41.46(14)
S1 Si1 C9 C10 86.1(2)
N3 Si1 C9 C14 168.18(14)
N1 Si1 C9 C14 -72.09(16)
C15 Si1 C9 C14 50.58(16)
S2 Si1 C9 C14 -143.71(14)
S1 Si1 C9 C14 -99.09(18)
C14 C9 C10 C11 0.3(3)
Si1 C9 C10 C11 175.32(13)
C9 C10 C11 C12 -0.5(3)
C10 C11 C12 C13 0.1(3)
C11 C12 C13 C14 0.3(3)
C12 C13 C14 C9 -0.4(3)
C10 C9 C14 C13 0.1(3)
Si1 C9 C14 C13 -174.98(15)
N3 Si1 C15 C20 72.71(17)
N1 Si1 C15 C20 -47.82(18)
C9 Si1 C15 C20 -167.79(15)
S2 Si1 C15 C20 51.2(3)
S1 Si1 C15 C20 0.39(16)
N3 Si1 C15 C16 -106.04(15)
N1 Si1 C15 C16 133.44(14)
C9 Si1 C15 C16 13.46(16)
S2 Si1 C15 C16 -127.55(15)
S1 Si1 C15 C16 -178.36(14)
C20 C15 C16 C17 0.5(3)
Si1 C15 C16 C17 179.34(15)
C15 C16 C17 C18 -0.9(3)
C16 C17 C18 C19 0.7(3)
C17 C18 C19 C20 -0.1(3)
C16 C15 C20 C19 0.0(3)
Si1 C15 C20 C19 -178.74(16)
C18 C19 C20 C15 -0.2(3)
C27 C22 C23 C24 -2.0(10)
C21 C22 C23 C24 176.9(8)
C22 C23 C24 C25 3.6(10)
C23 C24 C25 C26 -2.2(10)
C24 C25 C26 C27 -0.6(10)
C25 C26 C27 C22 2.5(10)
C23 C22 C27 C26 -1.3(9)
C21 C22 C27 C26 179.7(6)
